data_7223819
loop_
_publ_author_name
'Vinayaka, Ajjampura C.'
'Swaroop, Toreshettahally R.'
'Chikkade, Prasanna Kumara'
'Rangappa, Kanchugarakoppal S.'
'Sadashiva, Maralinganadoddi P.'

_publ_section_title
;
 Transition-metal-free solid phase synthesis of 1,2-disubstituted
 4-quinolones via regiospecific synthesis of enaminones
;
_journal_name_full 'RSC Adv.'
_journal_paper_doi 10.1039/C5RA21421A
_journal_year 2016
_chemical_compound_source 'see text'
_chemical_formula_moiety 'C23 H16 F3 N3 O3'
_chemical_formula_sum 'C23 H16 F3 N3 O3'
_chemical_formula_weight 439.39
_space_group_IT_number 14
_symmetry_cell_setting monoclinic
_symmetry_Int_Tables_number 14
_symmetry_space_group_name_Hall '-P 2yn'
_symmetry_space_group_name_H-M 'P 1 21/n 1'
_atom_sites_solution_hydrogens geom
_atom_sites_solution_primary direct
_atom_sites_solution_secondary difmap
_audit_update_record
;
2014-03-10 deposited with the CCDC.
2016-01-06 downloaded from the CCDC.
;
_cell_angle_alpha 90
_cell_angle_beta 93.592(7)
_cell_angle_gamma 90
_cell_formula_units_Z 4
_cell_length_a 9.3819(12)
_cell_length_b 8.0471(10)
_cell_length_c 26.808(4)
_cell_measurement_temperature 296
_cell_volume 2019.9(5)
_computing_publication_material 'PLATON (Spek, 2003)'
_computing_structure_refinement 'SHELXL-97 (Sheldrick, 1997)'
_diffrn_ambient_temperature 296
_diffrn_measured_fraction_theta_full 0.918
_diffrn_measured_fraction_theta_max 0.918
_diffrn_radiation_probe x-ray
_diffrn_radiation_type CuK\a
_diffrn_radiation_wavelength 1.54178
_diffrn_reflns_av_R_equivalents 0.0375
_diffrn_reflns_av_sigmaI/netI 0.0338
_diffrn_reflns_limit_h_max 8
_diffrn_reflns_limit_h_min -8
_diffrn_reflns_limit_k_max 7
_diffrn_reflns_limit_k_min -7
_diffrn_reflns_limit_l_max 25
_diffrn_reflns_limit_l_min -22
_diffrn_reflns_number 6785
_diffrn_reflns_reduction_process
;
;
_diffrn_reflns_theta_full 48.83
_diffrn_reflns_theta_max 48.83
_diffrn_reflns_theta_min 5.10
_exptl_absorpt_coefficient_mu 0.991
_exptl_absorpt_correction_type ' ?'
_exptl_crystal_density_diffrn 1.445
_exptl_crystal_density_method 'Not Measured'
_exptl_crystal_F_000 904
_refine_diff_density_max 0.492
_refine_diff_density_min -0.271
_refine_diff_density_rms 0.048
_refine_ls_extinction_coef 0.0025(5)
_refine_ls_extinction_expression FC^*^=KFC[1+0.001XFC^2^\L^3^/SIN(2\Q)]^-1/4^
_refine_ls_extinction_method shelxl
_refine_ls_goodness_of_fit_ref 1.119
_refine_ls_hydrogen_treatment mixed
_refine_ls_matrix_type full
_refine_ls_number_parameters 292
_refine_ls_number_reflns 1801
_refine_ls_number_restraints 0
_refine_ls_restrained_S_all 1.119
_refine_ls_R_factor_all 0.0518
_refine_ls_R_factor_gt 0.0486
_refine_ls_shift/su_max 0.000
_refine_ls_shift/su_mean 0.000
_refine_ls_structure_factor_coef Fsqd
_refine_ls_weighting_details 'calc w=1/[\s^2^(Fo^2^)+(0.0804P)^2^+1.7702P] where P=(Fo^2^+2Fc^2^)/3'
_refine_ls_weighting_scheme calc
_refine_ls_wR_factor_gt 0.1323
_refine_ls_wR_factor_ref 0.1461
_reflns_number_gt 1696
_reflns_number_total 1801
_reflns_threshold_expression I>2\s(I)
_cod_data_source_file c5ra21421a1.cif
_cod_data_source_block chandru_3_0m
_cod_depositor_comments
;
The following automatic conversions were performed:

'_symmetry_cell_setting' value 'Monoclinic' changed to 'monoclinic'
according to
/usr/data/users/saulius/crontab/automatic-downloads/rss-feeds/RSC/lib/dictionaries/cif_core.dic
dictionary named 'cif_core.dic' version 2.4.2 from 2011-04-26.

Automatic conversion script
Id: cif_fix_values 4268 2015-11-12 08:31:59Z antanas 
;
_cod_original_cell_volume 2020.0(5)
_cod_original_sg_symbol_H-M 'P 21/n'
_cod_database_code 7223819

loop_
_symmetry_equiv_pos_site_id
_symmetry_equiv_pos_as_xyz
1 x,y,z
2 1/2-x,1/2+y,1/2-z
3 -x,-y,-z
4 1/2+x,1/2-y,1/2+z

loop_
_atom_site_aniso_label
_atom_site_aniso_U_11
_atom_site_aniso_U_22
_atom_site_aniso_U_33
_atom_site_aniso_U_23
_atom_site_aniso_U_13
_atom_site_aniso_U_12
F16 0.094(2) 0.133(3) 0.154(3) 0.038(2) -0.044(2) 0.017(2)
F17 0.0649(18) 0.246(4) 0.078(2) -0.050(2) -0.0098(15) -0.005(2)
F18 0.0513(17) 0.167(3) 0.106(2) 0.0202(19) -0.0032(14) -0.0252(17)
O14 0.0741(19) 0.081(2) 0.0487(19) 0.0149(15) 0.0203(14) -0.0072(15)
O23 0.110(2) 0.0492(19) 0.074(2) -0.0104(16) 0.0249(18) 0.0153(16)
O24 0.0685(17) 0.0394(16) 0.0520(17) 0.0040(13) 0.0071(14) -0.0003(13)
N1 0.046(2) 0.0454(18) 0.0330(19) 0.0030(14) 0.0090(16) 0.0019(15)
N3 0.041(2) 0.0419(18) 0.038(2) 0.0029(13) 0.0048(16) -0.0022(14)
N10 0.041(2) 0.0508(19) 0.0411(19) -0.0004(14) 0.0077(18) 0.0021(15)
C2 0.042(3) 0.036(2) 0.037(2) -0.0013(17) 0.004(2) 0.0059(17)
C4 0.042(2) 0.042(2) 0.040(2) -0.0004(17) 0.002(2) 0.0019(17)
C5 0.046(2) 0.043(2) 0.039(2) -0.0002(18) 0.004(2) 0.0058(18)
C6 0.066(3) 0.065(3) 0.045(3) 0.005(2) 0.003(2) 0.008(2)
C7 0.070(3) 0.080(3) 0.053(3) 0.003(2) -0.011(3) 0.009(2)
C8 0.057(3) 0.079(3) 0.068(3) -0.001(2) -0.012(3) -0.001(2)
C9 0.054(3) 0.059(3) 0.056(3) 0.003(2) 0.003(2) -0.003(2)
C11 0.041(3) 0.059(2) 0.051(3) -0.002(2) 0.005(2) 0.0033(19)
C12 0.046(2) 0.065(3) 0.054(3) 0.003(2) 0.013(2) -0.0030(19)
C13 0.057(3) 0.051(3) 0.044(3) 0.003(2) 0.020(2) 0.002(2)
C15 0.050(3) 0.096(4) 0.064(3) -0.003(3) 0.009(3) 0.000(3)
C19 0.045(2) 0.044(2) 0.037(2) 0.0010(17) 0.0105(17) -0.0008(17)
C20 0.037(2) 0.039(2) 0.039(2) -0.0014(18) -0.0019(17) 0.0003(17)
C21 0.051(2) 0.045(3) 0.043(2) 0.002(2) 0.0081(18) 0.0032(18)
C22 0.060(3) 0.047(3) 0.053(3) -0.003(2) 0.002(2) 0.005(2)
C25 0.046(2) 0.039(3) 0.041(2) -0.003(2) -0.0034(18) 0.0018(18)
C26 0.053(2) 0.048(3) 0.043(2) 0.006(2) -0.002(2) -0.007(2)
C27 0.082(3) 0.052(3) 0.069(3) 0.012(2) 0.005(2) -0.010(2)
C28 0.054(2) 0.059(3) 0.043(2) 0.008(2) 0.0068(19) -0.007(2)
C29 0.049(2) 0.053(3) 0.039(2) 0.0019(19) 0.0119(18) -0.0003(18)
C30 0.078(3) 0.069(3) 0.064(3) 0.004(2) 0.028(2) 0.003(2)
C31 0.046(2) 0.043(2) 0.046(2) 0.002(2) 0.0028(19) -0.0001(18)
C32 0.037(2) 0.040(2) 0.033(2) -0.0003(18) 0.0034(16) 0.0008(17)

loop_
_atom_site_label
_atom_site_type_symbol
_atom_site_thermal_displace_type
_atom_site_fract_x
_atom_site_fract_y
_atom_site_fract_z
_atom_site_occupancy
_atom_site_U_iso_or_equiv
_atom_site_calc_flag
_atom_site_refinement_flags
F16 F Uani -0.0549(3) 0.2642(5) 0.10705(13) 1.000 0.1292(16) . .
F17 F Uani 0.0119(3) 0.0531(5) 0.07192(11) 1.000 0.1302(16) . .
F18 F Uani -0.1298(3) 0.0362(4) 0.13034(10) 1.000 0.1084(13) . .
O14 O Uani 0.2180(3) -0.0176(4) 0.27864(10) 1.000 0.0672(11) . .
O23 O Uani 0.4477(3) 0.8425(4) 0.14702(11) 1.000 0.0769(11) . .
O24 O Uani 0.5655(3) 0.7780(3) 0.08115(9) 1.000 0.0532(10) . .
N1 N Uani 0.3368(3) 0.1090(3) 0.21751(10) 1.000 0.0412(11) . .
N3 N Uani 0.4739(3) 0.2203(3) 0.16259(10) 1.000 0.0402(11) . .
N10 N Uani 0.2330(3) 0.1631(3) 0.13556(10) 1.000 0.0441(11) . .
C2 C Uani 0.3397(4) 0.1635(4) 0.16929(13) 1.000 0.0383(14) . .
C4 C Uani 0.5558(4) 0.2060(4) 0.20745(13) 1.000 0.0414(12) . .
C5 C Uani 0.4707(4) 0.1355(4) 0.24243(13) 1.000 0.0426(12) . .
C6 C Uani 0.5209(5) 0.1102(5) 0.29162(14) 1.000 0.0587(17) . .
C7 C Uani 0.6600(5) 0.1585(6) 0.30411(15) 1.000 0.0683(17) . .
C8 C Uani 0.7448(5) 0.2286(6) 0.26941(17) 1.000 0.0687(17) . .
C9 C Uani 0.6941(4) 0.2522(5) 0.22063(15) 1.000 0.0564(17) . .
C11 C Uani 0.1107(4) 0.1008(5) 0.15322(14) 1.000 0.0502(16) . .
C12 C Uani 0.0956(4) 0.0399(5) 0.19992(15) 1.000 0.0546(16) . .
C13 C Uani 0.2129(4) 0.0373(5) 0.23570(15) 1.000 0.0500(17) . .
C15 C Uani -0.0130(5) 0.1083(7) 0.11602(17) 1.000 0.0698(19) . .
C19 C Uani 0.5280(4) 0.2591(4) 0.11411(12) 1.000 0.0417(12) . .
C20 C Uani 0.5411(3) 0.4416(4) 0.10360(12) 1.000 0.0385(12) . .
C21 C Uani 0.4833(4) 0.5573(4) 0.13186(13) 1.000 0.0461(14) . .
C22 C Uani 0.4940(4) 0.7316(5) 0.12225(15) 1.000 0.0534(17) . .
C25 C Uani 0.6278(4) 0.6618(4) 0.05115(13) 1.000 0.0423(14) . .
C26 C Uani 0.6990(4) 0.7265(5) 0.01166(14) 1.000 0.0482(14) . .
C27 C Uani 0.7065(5) 0.9109(5) 0.00278(15) 1.000 0.0677(17) . .
C28 C Uani 0.7632(4) 0.6131(5) -0.01844(13) 1.000 0.0518(14) . .
C29 C Uani 0.7587(4) 0.4432(5) -0.01059(13) 1.000 0.0466(14) . .
C30 C Uani 0.8353(5) 0.3268(5) -0.04422(15) 1.000 0.0694(17) . .
C31 C Uani 0.6846(4) 0.3856(5) 0.02889(13) 1.000 0.0450(12) . .
C32 C Uani 0.6184(3) 0.4930(4) 0.06070(12) 1.000 0.0366(12) . .
H6 H Uiso 0.46380 0.06320 0.31500 1.000 0.0700 calc R
H7 H Uiso 0.69750 0.14350 0.33670 1.000 0.0820 calc R
H8 H Uiso 0.83770 0.26030 0.27920 1.000 0.0830 calc R
H9 H Uiso 0.75180 0.29800 0.19720 1.000 0.0680 calc R
H12 H Uiso 0.00740 -0.00030 0.20840 1.000 0.0660 calc R
H19A H Uiso 0.46490 0.20960 0.08820 1.000 0.0500 calc R
H19B H Uiso 0.62120 0.20810 0.11230 1.000 0.0500 calc R
H21 H Uiso 0.43390 0.52290 0.15900 1.000 0.0550 calc R
H27A H Uiso 0.76490 0.96170 0.02920 1.000 0.1010 calc R
H27B H Uiso 0.61210 0.95710 0.00200 1.000 0.1010 calc R
H27C H Uiso 0.74730 0.93140 -0.02860 1.000 0.1010 calc R
H28 H Uiso 0.81160 0.65270 -0.04520 1.000 0.0620 calc R
H30A H Uiso 0.92600 0.29640 -0.02830 1.000 0.1040 calc R
H30B H Uiso 0.84980 0.38130 -0.07530 1.000 0.1040 calc R
H30C H Uiso 0.77860 0.22870 -0.05040 1.000 0.1040 calc R
H31 H Uiso 0.67900 0.27170 0.03430 1.000 0.0540 calc R

loop_
_atom_type_symbol
_atom_type_description
_atom_type_scat_dispersion_real
_atom_type_scat_dispersion_imag
_atom_type_scat_source
O O 0.0492 0.0322 'International Tables Vol C Tables 4.2.6.8 and 6.1.1.4'
N N 0.0311 0.0180 'International Tables Vol C Tables 4.2.6.8 and 6.1.1.4'
F F 0.0727 0.0534 'International Tables Vol C Tables 4.2.6.8 and 6.1.1.4'
H H 0.0000 0.0000 'International Tables Vol C Tables 4.2.6.8 and 6.1.1.4'
C C 0.0181 0.0091 'International Tables Vol C Tables 4.2.6.8 and 6.1.1.4'

loop_
_geom_angle_atom_site_label_1
_geom_angle_atom_site_label_2
_geom_angle_atom_site_label_3
_geom_angle
_geom_angle_publ_flag
C22 O24 C25 121.7(3) yes
C2 N1 C5 109.4(3) yes
C2 N1 C13 121.6(3) yes
C5 N1 C13 129.1(3) yes
C2 N3 C4 108.9(3) yes
C2 N3 C19 124.5(3) yes
C4 N3 C19 125.7(3) yes
C2 N10 C11 112.7(3) yes
N1 C2 N3 107.8(3) yes
N1 C2 N10 126.4(3) yes
N3 C2 N10 125.8(3) yes
N3 C4 C5 107.9(3) yes
N3 C4 C9 131.4(3) yes
C5 C4 C9 120.7(3) no
N1 C5 C4 106.0(3) yes
N1 C5 C6 132.2(3) yes
C4 C5 C6 121.7(4) no
C5 C6 C7 116.6(4) no
C6 C7 C8 121.8(4) no
C7 C8 C9 121.1(4) no
C4 C9 C8 118.1(4) no
N10 C11 C12 126.2(3) yes
N10 C11 C15 113.1(3) yes
C12 C11 C15 120.8(4) no
C11 C12 C13 120.6(4) no
O14 C13 N1 119.0(3) yes
O14 C13 C12 128.5(4) yes
N1 C13 C12 112.5(3) yes
F16 C15 F17 103.1(4) yes
F16 C15 F18 103.1(4) yes
F16 C15 C11 111.7(4) yes
F17 C15 F18 108.4(4) yes
F17 C15 C11 114.9(4) yes
F18 C15 C11 114.6(4) yes
N3 C19 C20 114.4(3) yes
C19 C20 C21 122.3(3) no
C19 C20 C32 118.4(3) no
C21 C20 C32 119.3(3) no
C20 C21 C22 123.1(3) no
O23 C22 O24 116.7(4) yes
O23 C22 C21 126.4(4) yes
O24 C22 C21 116.9(3) yes
O24 C25 C26 115.5(3) yes
O24 C25 C32 121.3(3) yes
C26 C25 C32 123.2(3) no
C25 C26 C27 121.3(3) no
C25 C26 C28 116.5(4) no
C27 C26 C28 122.2(3) no
C26 C28 C29 123.0(3) no
C28 C29 C30 120.1(3) no
C28 C29 C31 118.0(3) no
C30 C29 C31 122.0(4) no
C29 C31 C32 121.8(4) no
C20 C32 C25 117.7(3) no
C20 C32 C31 124.9(3) no
C25 C32 C31 117.4(3) no
C5 C6 H6 122.00 no
C7 C6 H6 122.00 no
C6 C7 H7 119.00 no
C8 C7 H7 119.00 no
C7 C8 H8 119.00 no
C9 C8 H8 119.00 no
C4 C9 H9 121.00 no
C8 C9 H9 121.00 no
C11 C12 H12 120.00 no
C13 C12 H12 120.00 no
N3 C19 H19A 109.00 no
N3 C19 H19B 109.00 no
C20 C19 H19A 109.00 no
C20 C19 H19B 109.00 no
H19A C19 H19B 108.00 no
C20 C21 H21 118.00 no
C22 C21 H21 119.00 no
C26 C27 H27A 109.00 no
C26 C27 H27B 109.00 no
C26 C27 H27C 109.00 no
H27A C27 H27B 110.00 no
H27A C27 H27C 109.00 no
H27B C27 H27C 109.00 no
C26 C28 H28 118.00 no
C29 C28 H28 118.00 no
C29 C30 H30A 110.00 no
C29 C30 H30B 109.00 no
C29 C30 H30C 109.00 no
H30A C30 H30B 109.00 no
H30A C30 H30C 109.00 no
H30B C30 H30C 109.00 no
C29 C31 H31 119.00 no
C32 C31 H31 119.00 no

loop_
_geom_bond_atom_site_label_1
_geom_bond_atom_site_label_2
_geom_bond_distance
_geom_bond_publ_flag
F16 C15 1.332(7) yes
F17 C15 1.298(6) yes
F18 C15 1.318(6) yes
O14 C13 1.231(5) yes
O23 C22 1.209(5) yes
O24 C22 1.377(5) yes
O24 C25 1.386(4) yes
N1 C2 1.367(4) yes
N1 C5 1.402(5) yes
N1 C13 1.412(5) yes
N3 C2 1.362(5) yes
N3 C4 1.391(4) yes
N3 C19 1.458(4) yes
N10 C2 1.306(5) yes
N10 C11 1.364(5) yes
C4 C5 1.390(5) no
C4 C9 1.375(5) no
C5 C6 1.387(5) no
C6 C7 1.383(7) no
C7 C8 1.382(6) no
C8 C9 1.376(6) no
C11 C12 1.360(6) no
C11 C15 1.483(6) no
C12 C13 1.414(5) no
C19 C20 1.502(5) no
C20 C21 1.337(5) no
C20 C32 1.458(4) no
C21 C22 1.431(5) no
C25 C26 1.388(5) no
C25 C32 1.386(5) no
C26 C27 1.505(6) no
C26 C28 1.381(5) no
C28 C29 1.384(6) no
C29 C30 1.513(6) no
C29 C31 1.382(5) no
C31 C32 1.388(5) no
C6 H6 0.9300 no
C7 H7 0.9300 no
C8 H8 0.9300 no
C9 H9 0.9300 no
C12 H12 0.9300 no
C19 H19A 0.9700 no
C19 H19B 0.9700 no
C21 H21 0.9300 no
C27 H27A 0.9600 no
C27 H27B 0.9600 no
C27 H27C 0.9600 no
C28 H28 0.9300 no
C30 H30A 0.9600 no
C30 H30B 0.9600 no
C30 H30C 0.9600 no
C31 H31 0.9300 no

loop_
_geom_contact_atom_site_label_1
_geom_contact_atom_site_label_2
_geom_contact_distance
_geom_contact_site_symmetry_2
_geom_contact_publ_flag
F16 N10 2.878(4) . no
F16 C31 3.267(5) 1_455 no
F17 N10 2.748(4) . no
F17 H27A 2.6200 1_445 no
F17 H27C 2.6100 3_665 no
F18 H12 2.4100 . no
F18 H19B 2.7300 1_455 no
O14 C6 3.022(5) . no
O14 C2 2.987(5) 2_545 no
O14 N1 3.051(4) 2_545 no
O14 N3 3.245(4) 2_545 no
O14 C5 3.335(5) 2_545 no
O14 C21 3.202(5) 2_545 no
O23 N1 3.082(4) 1_565 no
O23 C2 2.852(5) 1_565 no
O23 N3 3.077(4) 1_565 no
O14 H6 2.5300 . no
O14 H21 2.2900 2_545 no
O23 H8 2.8100 2_655 no
O24 H27A 2.8200 . no
O24 H27B 2.6200 . no
N1 O23 3.082(4) 1_545 no
N1 O14 3.051(4) 2_555 no
N3 O23 3.077(4) 1_545 no
N3 O14 3.245(4) 2_555 no
N10 F17 2.748(4) . no
N10 F16 2.878(4) . no
N3 H21 2.4600 . no
N10 H19A 2.6100 . no
N10 H28 2.8500 3_665 no
C2 O23 2.852(5) 1_545 no
C2 O14 2.987(5) 2_555 no
C4 C21 3.520(5) . no
C5 O14 3.335(5) 2_555 no
C6 O14 3.022(5) . no
C20 C28 3.569(5) 3_665 no
C21 O14 3.202(5) 2_555 no
C21 C4 3.520(5) . no
C25 C31 3.543(5) 3_665 no
C28 C20 3.569(5) 3_665 no
C31 C25 3.543(5) 3_665 no
C31 F16 3.267(5) 1_655 no
C2 H21 3.0400 . no
C4 H21 3.0500 . no
C7 H9 3.0200 2_645 no
C9 H19B 2.9600 . no
C13 H6 3.0800 . no
C19 H31 2.6400 . no
C19 H9 2.9800 . no
C22 H8 3.0000 2_655 no
C26 H19A 3.0500 3_665 no
C27 H19A 3.0000 3_665 no
C27 H31 3.0400 1_565 no
C27 H30C 3.0300 1_565 no
C31 H19A 3.0300 . no
C31 H19B 2.7500 . no
H6 O14 2.5300 . no
H6 C13 3.0800 . no
H8 O23 2.8100 2_645 no
H8 C22 3.0000 2_645 no
H9 C19 2.9800 . no
H9 C7 3.0200 2_655 no
H12 F18 2.4100 . no
H19A N10 2.6100 . no
H19A C31 3.0300 . no
H19A H31 2.6000 . no
H19A C26 3.0500 3_665 no
H19A C27 3.0000 3_665 no
H19B F18 2.7300 1_655 no
H19B C9 2.9600 . no
H19B C31 2.7500 . no
H19B H31 2.2500 . no
H21 N3 2.4600 . no
H21 C2 3.0400 . no
H21 C4 3.0500 . no
H21 O14 2.2900 2_555 no
H27A F17 2.6200 1_665 no
H27A O24 2.8200 . no
H27B O24 2.6200 . no
H27B H27B 2.2100 3_675 no
H27C H28 2.3700 . no
H27C H30C 2.4800 1_565 no
H27C F17 2.6100 3_665 no
H28 H27C 2.3700 . no
H28 H30B 2.3600 . no
H28 N10 2.8500 3_665 no
H30B H28 2.3600 . no
H30C C27 3.0300 1_545 no
H30C H27C 2.4800 1_545 no
H30C H31 2.5300 . no
H31 C19 2.6400 . no
H31 C27 3.0400 1_545 no
H31 H19A 2.6000 . no
H31 H19B 2.2500 . no
H31 H30C 2.5300 . no

loop_
_geom_hbond_atom_site_label_D
_geom_hbond_atom_site_label_H
_geom_hbond_atom_site_label_A
_geom_hbond_distance_DH
_geom_hbond_distance_HA
_geom_hbond_distance_DA
_geom_hbond_angle_DHA
_geom_hbond_site_symmetry_A
_geom_hbond_publ_flag
C6 H6 O14 0.9300 2.5300 3.022(5) 113.00 . yes
C12 H12 F18 0.9300 2.4100 2.731(5) 100.00 . yes
C19 H19A N10 0.9700 2.6100 2.964(5) 102.00 . yes
C21 H21 N3 0.9300 2.4600 2.837(4) 104.00 . yes
C21 H21 O14 0.9300 2.2900 3.202(5) 168.00 2_555 yes

loop_
_geom_torsion_atom_site_label_1
_geom_torsion_atom_site_label_2
_geom_torsion_atom_site_label_3
_geom_torsion_atom_site_label_4
_geom_torsion
_geom_torsion_publ_flag
C25 O24 C22 O23 177.5(3) no
C25 O24 C22 C21 -1.7(5) no
C22 O24 C25 C26 -178.7(3) no
C22 O24 C25 C32 1.3(5) no
C5 N1 C2 N3 1.6(3) no
C5 N1 C2 N10 -177.9(3) no
C13 N1 C2 N3 -177.9(3) no
C13 N1 C2 N10 2.7(5) no
C2 N1 C5 C4 -0.8(4) no
C2 N1 C5 C6 176.4(4) no
C13 N1 C5 C4 178.6(3) no
C13 N1 C5 C6 -4.2(6) no
C2 N1 C13 O14 176.3(3) no
C2 N1 C13 C12 -3.8(5) no
C5 N1 C13 O14 -3.1(6) no
C5 N1 C13 C12 176.9(3) no
C4 N3 C2 N1 -1.7(3) no
C4 N3 C2 N10 177.7(3) no
C19 N3 C2 N1 167.7(3) no
C19 N3 C2 N10 -12.9(5) no
C2 N3 C4 C5 1.2(4) no
C2 N3 C4 C9 -176.8(4) no
C19 N3 C4 C5 -168.0(3) no
C19 N3 C4 C9 14.0(6) no
C2 N3 C19 C20 105.9(3) no
C4 N3 C19 C20 -86.5(4) no
C11 N10 C2 N1 0.2(5) no
C11 N10 C2 N3 -179.1(3) no
C2 N10 C11 C12 -1.7(5) no
C2 N10 C11 C15 176.9(3) no
N3 C4 C5 N1 -0.2(4) no
N3 C4 C5 C6 -177.8(3) no
C9 C4 C5 N1 178.0(3) no
C9 C4 C5 C6 0.5(5) no
N3 C4 C9 C8 177.0(4) no
C5 C4 C9 C8 -0.8(6) no
N1 C5 C6 C7 -176.9(4) no
C4 C5 C6 C7 -0.1(6) no
C5 C6 C7 C8 0.1(7) no
C6 C7 C8 C9 -0.5(7) no
C7 C8 C9 C4 0.8(7) no
N10 C11 C12 C13 0.2(6) no
C15 C11 C12 C13 -178.2(4) no
N10 C11 C15 F16 -68.9(5) no
N10 C11 C15 F17 48.0(6) no
N10 C11 C15 F18 174.5(4) no
C12 C11 C15 F16 109.8(5) no
C12 C11 C15 F17 -133.4(5) no
C12 C11 C15 F18 -6.9(6) no
C11 C12 C13 O14 -177.6(4) no
C11 C12 C13 N1 2.5(5) no
N3 C19 C20 C21 -11.9(5) no
N3 C19 C20 C32 168.7(3) no
C19 C20 C21 C22 -179.6(3) no
C32 C20 C21 C22 -0.3(5) no
C19 C20 C32 C25 179.1(3) no
C19 C20 C32 C31 -1.5(5) no
C21 C20 C32 C25 -0.2(5) no
C21 C20 C32 C31 179.2(3) no
C20 C21 C22 O23 -177.9(4) no
C20 C21 C22 O24 1.3(5) no
O24 C25 C26 C27 0.0(5) no
O24 C25 C26 C28 179.4(3) no
C32 C25 C26 C27 -179.9(4) no
C32 C25 C26 C28 -0.6(5) no
O24 C25 C32 C20 -0.3(5) no
O24 C25 C32 C31 -179.7(3) no
C26 C25 C32 C20 179.7(3) no
C26 C25 C32 C31 0.3(5) no
C25 C26 C28 C29 0.0(6) no
C27 C26 C28 C29 179.3(4) no
C26 C28 C29 C30 -178.2(4) no
C26 C28 C29 C31 0.9(6) no
C28 C29 C31 C32 -1.3(5) no
C30 C29 C31 C32 177.8(3) no
C29 C31 C32 C20 -178.7(3) no
C29 C31 C32 C25 0.7(5) no
